data_2009215
loop_
_publ_author_name
'Ishida, Hiroyuki '
'Furukawa, Yoshihiro '
'Kashino, Setsuo '

_publ_section_title
;
 Bis(guanidinium) hexachlorostannate(IV)
;
_journal_issue 12
_journal_name_full 'Acta Crystallographica Section C'
_journal_page_first 1995
_journal_page_last 1997
_journal_paper_doi 10.1107/S0108270199012032
_journal_volume 55
_journal_year 1999
_chemical_formula_iupac '(C H6 N3 )2[Sn Cl6 ]'
_chemical_formula_moiety '2C H6 N3 +,Sn Cl6 2-'
_chemical_formula_sum 'C2 H12 Cl6 N6 Sn'
_chemical_formula_weight 451.57
_space_group_IT_number 15
_symmetry_cell_setting monoclinic
_symmetry_space_group_name_Hall '-C 2yc'
_symmetry_space_group_name_H-M 'C 1 2/c 1'
_cell_angle_alpha 90
_cell_angle_beta 124.790(10)
_cell_angle_gamma 90
_cell_formula_units_Z 4
_cell_length_a 15.144(3)
_cell_length_b 8.6720(10)
_cell_length_c 14.230(3)
_cell_measurement_reflns_used 25
_cell_measurement_temperature 298
_cell_measurement_theta_max 12.5
_cell_measurement_theta_min 11.8
_cell_volume 1534.8(5)
_computing_cell_refinement 'MSC/AFC Diffractometer Control Software'
_computing_data_collection
;MSC/AFC Diffractometer Control Software
(Molecular Structure Corporation, 1990)
;
_computing_data_reduction 'TEXSAN for Windows (Molecular Structure Corporation, 1997)'
_computing_publication_material 'TEXSAN for Windows'
_computing_structure_refinement 'TEXSAN for Windows'
_computing_structure_solution
;
SIR92 (Altomare et al., 1993)
;
_diffrn_ambient_temperature 298
_diffrn_measurement_device 'Rigaku AFC5R'
_diffrn_measurement_method \w-2\q
_diffrn_radiation_monochromator graphite
_diffrn_radiation_source 'Rigaku rotating anode'
_diffrn_radiation_type 'Mo K\a'
_diffrn_radiation_wavelength 0.71073
_diffrn_reflns_av_R_equivalents 0.014
_diffrn_reflns_av_sigmaI/netI 0.052
_diffrn_reflns_limit_h_max 19
_diffrn_reflns_limit_h_min 0
_diffrn_reflns_limit_k_max 11
_diffrn_reflns_limit_k_min 0
_diffrn_reflns_limit_l_max 15
_diffrn_reflns_limit_l_min -18
_diffrn_reflns_number 1952
_diffrn_reflns_reduction_process 'Lp corrections applied'
_diffrn_reflns_theta_max 27.48
_diffrn_reflns_theta_min 1.74
_diffrn_standards_decay_% 2.2
_diffrn_standards_interval_count 100
_diffrn_standards_number 3
_exptl_absorpt_coefficient_mu 2.69
_exptl_absorpt_correction_T_max 0.72
_exptl_absorpt_correction_T_min 0.67
_exptl_absorpt_correction_type '\y scans'
_exptl_absorpt_process_details '(North et al., 1968)'
_exptl_crystal_colour colourless
_exptl_crystal_density_diffrn 1.954
_exptl_crystal_density_meas 1.950(10)
_exptl_crystal_description prismatic
_exptl_crystal_F_000 872.0
_exptl_crystal_size_max 0.15
_exptl_crystal_size_mid 0.15
_exptl_crystal_size_min 0.12
_refine_diff_density_max 0.96
_refine_diff_density_min -0.85
_refine_ls_extinction_coef 1.95(9)\\times10^-7-^
_refine_ls_extinction_method 'Zachariasen (1967)'
_refine_ls_goodness_of_fit_all 1.23
_refine_ls_goodness_of_fit_ref 1.23
_refine_ls_hydrogen_treatment refall
_refine_ls_matrix_type full
_refine_ls_number_constraints 0
_refine_ls_number_parameters 94
_refine_ls_number_reflns 1763
_refine_ls_number_restraints 0
_refine_ls_R_factor_all 0.039
_refine_ls_R_factor_gt 0.032
_refine_ls_shift/su_max 0.01
_refine_ls_shift/su_mean 0.0009
_refine_ls_structure_factor_coef Fsqd
_refine_ls_weighting_details 'w = 1/[\s^2^(Fo) + 0.00001|Fo|^2^]'
_refine_ls_weighting_scheme sigma
_refine_ls_wR_factor_all 0.039
_refine_ls_wR_factor_ref 0.036
_reflns_number_gt 1253
_reflns_number_total 1763
_reflns_threshold_expression I>2\s(I)
_cod_data_source_file bk1486.cif
_cod_data_source_block 1
_cod_original_cell_volume 1534.7(5)
_cod_original_sg_symbol_H-M 'C 2/c'
_cod_original_formula_sum 'C2 H12 Cl6 N6 Sn '
_cod_database_code 2009215

loop_
_symmetry_equiv_pos_as_xyz
'  +x,  +y,  +z'
'  -x,  +y,1/2-z'
'  -x,  -y,  -z'
'  +x,  -y,1/2+z'
'1/2+x,1/2+y,  +z'
1/2-x,1/2+y,1/2-z
'1/2-x,1/2-y,  -z'
1/2+x,1/2-y,1/2+z

loop_
_atom_site_label
_atom_site_fract_x
_atom_site_fract_y
_atom_site_fract_z
_atom_site_U_iso_or_equiv
_atom_site_adp_type
_atom_site_calc_flag
_atom_site_calc_attached_atom
_atom_site_refinement_flags
_atom_site_occupancy
Sn 0.0000 0.09549(5) 0.2500 0.03490(10) Uani d ? S 1.000
Cl1 -0.00149(6) -0.10600(10) 0.36839(6) 0.0442(2) Uani d ? . 1.000
Cl2 0.19527(5) 0.09510(10) 0.36572(6) 0.0448(2) Uani d ? . 1.000
Cl3 0.00286(7) 0.29080(10) 0.37335(7) 0.0498(3) Uani d ? . 1.000
N1 0.2756(3) 0.4639(4) 0.3683(3) 0.0510(10) Uani d ? . 1.000
N2 0.2691(3) 0.7265(4) 0.3566(3) 0.0580(10) Uani d ? . 1.000
N3 0.1418(2) 0.5948(5) 0.3611(3) 0.0580(10) Uani d ? . 1.000
C 0.2291(2) 0.5949(5) 0.3623(2) 0.0392(9) Uani d ? . 1.000
H1 0.256(3) 0.383(4) 0.379(3) 0.070(10) Uiso d ? . 1.000
H2 0.336(3) 0.464(4) 0.380(3) 0.060(10) Uiso d ? . 1.000
H3 0.328(3) 0.730(4) 0.363(3) 0.080(10) Uiso d ? . 1.000
H4 0.240(3) 0.814(4) 0.354(3) 0.080(10) Uiso d ? . 1.000
H5 0.116(2) 0.672(3) 0.361(3) 0.040(10) Uiso d ? . 1.000
H6 0.117(3) 0.512(4) 0.368(3) 0.100(10) Uiso d ? . 1.000

loop_
_atom_site_aniso_label
_atom_site_aniso_U_11
_atom_site_aniso_U_22
_atom_site_aniso_U_33
_atom_site_aniso_U_12
_atom_site_aniso_U_13
_atom_site_aniso_U_23
Sn 0.0342(2) 0.0321(2) 0.0382(2) 0.0000 0.0205(2) 0.0000
Cl1 0.0474(5) 0.0419(5) 0.0470(5) 0.0023(5) 0.0292(4) 0.0079(5)
Cl2 0.0333(4) 0.0446(5) 0.0498(5) -0.0016(5) 0.0198(4) -0.0004(5)
Cl3 0.0551(6) 0.0451(5) 0.0590(6) -0.0081(5) 0.0383(5) -0.0150(5)
N1 0.050(2) 0.041(2) 0.070(2) 0.002(2) 0.039(2) -0.001(2)
N2 0.059(3) 0.036(2) 0.088(3) -0.001(2) 0.048(2) 0.002(2)
N3 0.053(2) 0.046(2) 0.087(2) 0.009(2) 0.048(2) 0.008(2)
C 0.041(2) 0.039(2) 0.037(2) 0.003(2) 0.0220(10) 0.002(2)

loop_
_atom_type_symbol
_atom_type_scat_dispersion_real
_atom_type_scat_dispersion_imag
_atom_type_scat_source
C 0.002 0.002
;International Tables for Crystallography
(1992, Vol. C, Table 6.1.1.2)
;
H 0.000 0.000
;International Tables for Crystallography
(1992, Vol. C, Table 6.1.1.2)
;
N 0.004 0.003
;International Tables for Crystallography
(1992, Vol. C, Table 6.1.1.2)
;
Sn -0.873 1.424
;International Tables for Crystallography
(1992, Vol. C, Tables 4.2.6.8 and 6.1.1.1)
;
Cl 0.132 0.159
;International Tables for Crystallography
(1992, Vol. C, Tables 4.2.6.8 and 6.1.1.1)
;

loop_
_geom_angle_atom_site_label_1
_geom_angle_atom_site_label_2
_geom_angle_atom_site_label_3
_geom_angle_site_symmetry_3
_geom_angle
_geom_angle_publ_flag
Cl1 Sn Cl1 2 88.35(5) yes
Cl1 Sn Cl2 . 91.05(3) yes
Cl1 Sn Cl2 2 88.84(3) yes
Cl1 Sn Cl3 . 90.21(3) yes
Cl1 Sn Cl3 2 178.07(4) yes
Cl2 Sn Cl2 2 179.84(6) yes
Cl2 Sn Cl3 . 89.90(4) yes
Cl2 Sn Cl3 2 90.21(4) yes
Cl3 Sn Cl3 2 91.24(6) yes
C N1 H1 . 122(3) no
C N1 H2 . 120(3) no
H1 N1 H2 . 116(4) no
C N2 H3 . 122(3) no
C N2 H4 . 122(3) no
H3 N2 H4 . 116(4) no
C N3 H5 . 120(3) no
C N3 H6 . 121(3) no
H5 N3 H6 . 119(3) no
N1 C N2 . 120.3(3) yes
N1 C N3 . 120.0(4) yes
N2 C N3 . 119.7(4) yes

loop_
_geom_bond_atom_site_label_1
_geom_bond_atom_site_label_2
_geom_bond_site_symmetry_1
_geom_bond_site_symmetry_2
_geom_bond_distance
_geom_bond_publ_flag
Sn Cl1 . . 2.4360(10) yes
Sn Cl2 . . 2.4290(10) yes
Sn Cl3 . . 2.4220(10) yes
N1 C . . 1.314(5) yes
N1 H1 . . 0.81(3) no
N1 H2 . . 0.83(3) no
N2 C . . 1.316(5) yes
N2 H3 . . 0.84(4) no
N2 H4 . . 0.87(3) no
N3 C . . 1.312(4) yes
N3 H5 . . 0.77(3) no
N3 H6 . . 0.84(4) no

loop_
_geom_contact_atom_site_label_1
_geom_contact_atom_site_label_2
_geom_contact_distance
_geom_contact_site_symmetry_2
_geom_contact_publ_flag
N1 N2 3.531(5) 6_545 no
N3 N3 3.598(7) 2 no

loop_
_geom_hbond_atom_site_label_D
_geom_hbond_atom_site_label_H
_geom_hbond_atom_site_label_A
_geom_hbond_site_symmetry_A
_geom_hbond_distance_DH
_geom_hbond_distance_HA
_geom_hbond_distance_DA
_geom_hbond_angle_DHA
N1 H1 Cl2 . 0.81(3) 2.63(4) 3.414(4) 164(4)
N1 H2 Cl1 5 0.83(3) 2.63(3) 3.429(4) 162(3)
N2 H3 Cl3 5 0.84(4) 2.63(4) 3.456(4) 170(4)
N2 H4 Cl2 1_565 0.87(3) 2.56(4) 3.413(4) 168(4)
N3 H5 Cl1 1_565 0.77(3) 2.66(3) 3.421(4) 166(3)
N3 H6 Cl3 . 0.84(4) 2.62(4) 3.439(4) 167(3)

loop_
_cod_related_entry_id
_cod_related_entry_database
_cod_related_entry_code
1 ChemSpider 21105644
